data_7027299
loop_
_publ_author_name
'Leung, Kelvin Sze-Yin'
'Wong, Wing-Tak'

_publ_contact_author
;
    ENTER NAME
 ENTER ADDRESS
;
_publ_section_title
;
 Synthesis, structural characterization and reactivities of hexaosmium
 carbonyl clusters with six-membered cyclic thioether and thioxane ligands
;
_journal_issue 12
_journal_name_full 'Journal of the Chemical Society, Dalton Transactions'
_journal_page_first 2077
_journal_paper_doi 10.1039/a900808j
_journal_year 1999
_chemical_formula_sum 'C21.5 H10 O15 Os6 S3'
_chemical_formula_weight 1745.69
_space_group_IT_number 19
_symmetry_cell_setting orthorhombic
_symmetry_Int_Tables_number 19
_symmetry_space_group_name_Hall 'P 2ac 2ab'
_symmetry_space_group_name_H-M 'P 21 21 21'
_audit_creation_date 'Fri Apr 23 14:44:45 1999'
_audit_creation_method 'from TEXRAY.INF file'
_cell_angle_alpha 90
_cell_angle_beta 90
_cell_angle_gamma 90
_cell_formula_units_Z 4
_cell_length_a 10.120(1)
_cell_length_b 11.170(1)
_cell_length_c 29.792(3)
_cell_measurement_reflns_used 0
_cell_measurement_temperature 298.2
_cell_measurement_theta_max 0.0
_cell_measurement_theta_min 0.0
_cell_volume 3367.7(6)
_computing_cell_refinement 'MSC/AFC Diffractometer Control'
_computing_data_collection 'MSC/AFC Diffractometer Control'
_computing_data_reduction teXsan
_computing_publication_material teXsan
_computing_structure_refinement teXsan
_diffrn_ambient_temperature 298.2
_diffrn_measurement_device 'image plate'
_diffrn_measurement_method 'omega scans with profile analysis'
_diffrn_orient_matrix_UB_11 0.00000
_diffrn_orient_matrix_UB_12 0.00000
_diffrn_orient_matrix_UB_13 0.00000
_diffrn_orient_matrix_UB_21 0.00000
_diffrn_orient_matrix_UB_22 0.00000
_diffrn_orient_matrix_UB_23 0.00000
_diffrn_orient_matrix_UB_31 0.00000
_diffrn_orient_matrix_UB_32 0.00000
_diffrn_orient_matrix_UB_33 0.00000
_diffrn_radiation_monochromator graphite
_diffrn_radiation_source 'X-ray tube'
_diffrn_radiation_type MoKalpha
_diffrn_radiation_wavelength 0.7107
_diffrn_reflns_av_R_equivalents 0.100
_diffrn_reflns_limit_h_max 11
_diffrn_reflns_limit_h_min 0
_diffrn_reflns_limit_k_max 13
_diffrn_reflns_limit_k_min 0
_diffrn_reflns_limit_l_max 35
_diffrn_reflns_limit_l_min 0
_diffrn_reflns_number 21402
_diffrn_reflns_theta_max 25.58
_diffrn_standards_decay_% 0.00
_diffrn_standards_interval_count 0
_diffrn_standards_number 0
_exptl_absorpt_coefficient_mu 22.784
_exptl_absorpt_correction_type 'inter-image scaling'
_exptl_crystal_colour brown
_exptl_crystal_density_diffrn 3.443
_exptl_crystal_description block
_exptl_crystal_F_000 3052.00
_exptl_crystal_size_max 0.150
_exptl_crystal_size_mid 0.140
_exptl_crystal_size_min 0.130
_refine_diff_density_max 3.92
_refine_diff_density_min -2.84
_refine_ls_extinction_method none
_refine_ls_goodness_of_fit_obs 1.554
_refine_ls_matrix_type full
_refine_ls_number_parameters 381
_refine_ls_number_reflns 2159
_refine_ls_number_restraints 0
_refine_ls_R_factor_obs 0.0620
_refine_ls_shift/esd_max 0.0210
_refine_ls_structure_factor_coef F
_refine_ls_weighting_scheme sigma
_refine_ls_wR_factor_obs 0.0499
_reflns_number_observed 2159
_reflns_number_total 2904
_reflns_observed_criterion 1.50
_cod_data_source_file 900808jsup1.cif
_cod_data_source_block 5
_cod_original_cell_volume 3367.7(5)
_cod_original_sg_symbol_H-M 'P 21 21 21 '
_cod_original_formula_sum 'C21.50 H10 O15 Os6 S3 '
_cod_database_code 7027299

loop_
_symmetry_equiv_pos_as_xyz
'   +x,   +y,   +z'
'1/2-x,   -y,1/2+z'
'1/2+x,1/2-y,   -z'
'   -x,1/2+y,1/2-z'

loop_
_atom_site_aniso_label
_atom_site_aniso_U_11
_atom_site_aniso_U_22
_atom_site_aniso_U_33
_atom_site_aniso_U_12
_atom_site_aniso_U_13
_atom_site_aniso_U_23
Os(1) 0.041(1) 0.035(1) 0.059(1) -0.002(1) -0.005(1) 0.0007(9)
Os(2) 0.050(1) 0.052(1) 0.0364(10) -0.006(1) 0.002(1) -0.0026(9)
Os(3) 0.031(1) 0.035(1) 0.0421(9) -0.0022(9) -0.001(1) -0.0008(9)
Os(4) 0.039(1) 0.039(1) 0.0358(9) 0.001(1) 0.002(1) -0.0035(8)
Os(6) 0.051(1) 0.045(1) 0.048(1) -0.004(1) -0.003(1) -0.0105(9)
S(1) 0.072(10) 0.034(7) 0.069(9) -0.010(7) -0.003(8) -0.017(7)
S(2) 0.06(1) 0.08(1) 0.049(8) -0.038(8) 0.000(8) -0.017(7)
S(3) 0.031(7) 0.048(7) 0.052(7) 0.002(6) 0.008(7) -0.004(6)
O(1) 0.09(3) 0.02(2) 0.20(5) 0.05(2) -0.04(3) 0.00(2)
O(2) 0.10(3) 0.07(2) 0.08(3) 0.03(2) -0.06(2) 0.00(2)
O(3) 0.10(3) 0.10(3) 0.05(2) 0.02(3) 0.04(2) 0.03(2)
O(4) 0.04(2) 0.10(3) 0.06(2) 0.05(2) 0.00(2) -0.04(2)
O(5) 0.07(3) 0.09(3) 0.17(4) -0.05(3) -0.03(3) 0.07(3)
O(6) 0.09(3) 0.02(2) 0.10(3) 0.03(2) -0.01(2) -0.02(2)
O(7) 0.11(3) 0.05(2) 0.06(2) 0.06(2) 0.00(2) 0.01(2)
O(8) 0.07(2) 0.04(2) 0.06(2) 0.00(2) 0.01(2) -0.02(2)
O(9) 0.07(3) 0.08(3) 0.13(4) -0.04(2) 0.07(3) -0.06(3)
O(10) 0.09(3) 0.07(3) 0.18(5) -0.01(3) -0.06(3) 0.03(3)
O(11) 0.08(3) 0.09(3) 0.14(4) -0.02(3) 0.05(3) 0.06(3)
O(12) 0.16(4) 0.06(3) 0.21(6) 0.01(3) 0.12(4) -0.06(3)
O(13) 0.09(3) 0.09(3) 0.05(2) 0.03(2) 0.03(2) 0.00(2)
O(14) 0.05(3) 0.03(2) 0.10(3) -0.02(2) 0.00(2) 0.00(2)
O(15) 0.13(4) 0.02(2) 0.11(3) 0.02(2) -0.02(3) -0.06(2)
C(1) 0.01(3) 0.10(5) 0.18(6) -0.05(3) -0.07(4) 0.09(5)
C(2) 0.07(4) 0.07(3) 0.04(3) -0.08(3) -0.01(3) 0.00(2)
C(3) 0.04(3) 0.04(3) 0.08(4) 0.02(3) 0.01(3) -0.04(3)
C(4) 0.02(3) 0.11(4) 0.05(3) 0.06(3) -0.01(2) 0.00(3)
C(5) 0.10(5) 0.04(3) 0.09(4) 0.01(3) 0.00(4) 0.05(3)
C(6) 0.23(9) 0.00(3) 0.12(6) -0.05(4) 0.01(6) -0.02(3)
C(7) 0.11(4) 0.01(2) 0.01(2) -0.01(2) 0.01(2) 0.01(2)
C(8) 0.06(4) 0.24(8) 0.28(9) -0.05(5) -0.08(5) 0.31(8)
C(9) 0.03(3) 0.07(3) 0.04(3) 0.00(3) 0.01(2) -0.05(3)
C(10) 0.12(6) 0.04(3) 0.06(3) 0.05(4) 0.04(4) 0.02(3)
C(11) 0.03(3) 0.08(3) 0.03(2) -0.05(2) -0.03(2) 0.05(2)
C(12) 0.13(6) 0.09(5) 0.05(3) 0.00(4) 0.01(4) -0.04(3)
C(13) 0.02(3) 0.07(3) 0.02(2) 0.04(2) -0.02(2) -0.05(2)
C(14) 0.00(2) -0.01(2) 0.09(3) -0.01(2) 0.00(2) -0.01(2)
C(15) 0.09(5) 0.12(6) 0.08(4) -0.08(5) 0.00(4) -0.09(4)
C(16) 0.09(4) 0.01(3) 0.09(4) 0.00(3) -0.03(3) -0.06(3)
C(17) 0.02(3) 0.08(3) 0.02(2) 0.00(3) 0.01(2) 0.02(2)
C(18) 0.09(4) 0.05(3) 0.03(3) -0.03(3) 0.02(3) 0.01(2)

loop_
_atom_site_label
_atom_site_fract_x
_atom_site_fract_y
_atom_site_fract_z
_atom_site_U_iso_or_equiv
_atom_site_thermal_displace_type
_atom_site_calc_flag
Os(1) 1.0179(2) 0.2600(1) 0.09992(6) 0.0451(6) Uij ?
Os(2) 1.0496(2) 0.0950(2) 0.16955(6) 0.0461(6) Uij ?
Os(3) 0.8700(2) 0.0546(2) 0.09768(6) 0.0360(5) Uij ?
Os(4) 1.1352(2) 0.0343(2) 0.08226(6) 0.0377(5) Uij ?
Os(5) 1.0078(2) -0.1279(2) 0.14129(6) 0.0454(5) Uij ?
Os(6) 0.9703(2) -0.1515(2) 0.05187(6) 0.0480(6) Uij ?
S(1) 1.223(1) 0.360(1) 0.1128(5) 0.058(4) Uij ?
S(2) 1.256(1) 0.185(1) 0.1931(4) 0.065(5) Uij ?
S(3) 1.352(1) 0.1167(10) 0.0991(4) 0.044(3) Uij ?
O(1) 0.866(4) 0.484(3) 0.121(2) 0.11(2) Uij ?
O(2) 0.981(4) 0.342(3) 0.005(1) 0.08(1) Uij ?
O(3) 0.977(4) 0.029(3) 0.264(1) 0.08(1) Uij ?
O(4) 0.885(3) 0.306(3) 0.2034(10) 0.06(1) Uij ?
O(5) 0.641(4) -0.103(4) 0.121(2) 0.11(2) Uij ?
O(6) 0.685(4) 0.255(3) 0.129(1) 0.07(1) Uij ?
O(7) 0.769(4) 0.104(3) 0.005(1) 0.07(1) Uij ?
O(8) 1.150(3) 0.120(3) -0.014(1) 0.06(1) Uij ?
O(9) 1.321(4) -0.172(3) 0.061(1) 0.10(2) Uij ?
O(10) 1.264(4) -0.107(4) 0.193(2) 0.11(2) Uij ?
O(11) 0.818(3) -0.247(3) 0.206(1) 0.10(2) Uij ?
O(12) 1.122(5) -0.374(4) 0.131(2) 0.14(2) Uij ?
O(13) 0.933(3) -0.078(3) -0.045(1) 0.08(1) Uij ?
O(14) 0.730(3) -0.310(3) 0.052(1) 0.06(1) Uij ?
O(15) 1.118(4) -0.370(3) 0.023(1) 0.09(1) Uij ?
C(1) 0.923(4) 0.400(5) 0.117(2) 0.09(2) Uij ?
C(2) 1.019(5) 0.295(4) 0.042(1) 0.06(2) Uij ?
C(3) 1.009(5) 0.046(4) 0.229(2) 0.06(2) Uij ?
C(4) 0.955(4) 0.221(5) 0.188(1) 0.06(2) Uij ?
C(5) 0.736(6) -0.035(4) 0.116(2) 0.07(2) Uij ?
C(6) 0.756(9) 0.191(4) 0.123(2) 0.1156 Uij ?
C(7) 0.804(5) 0.078(3) 0.040(1) 0.04(1) Uij ?
C(8) 1.116(5) 0.102(6) 0.032(2) 0.19(3) Uij ?
C(9) 1.235(4) -0.095(4) 0.069(1) 0.05(2) Uij ?
C(10) 1.168(6) -0.087(4) 0.175(2) 0.08(2) Uij ?
C(11) 0.893(4) -0.199(4) 0.177(1) 0.05(1) Uij ?
C(12) 1.072(7) -0.283(5) 0.134(2) 0.09(2) Uij ?
C(13) 0.959(4) -0.102(4) -0.007(1) 0.04(1) Uij ?
C(14) 0.816(4) -0.252(3) 0.056(2) 0.0303 Uij ?
C(15) 1.081(6) -0.302(6) 0.037(2) 0.10(3) Uij ?
C(16) 1.261(5) 0.332(4) 0.172(2) 0.07(2) Uij ?
C(17) 1.384(4) 0.124(4) 0.158(1) 0.04(1) Uij ?
C(18) 1.345(5) 0.277(4) 0.087(1) 0.06(2) Uij ?
C(19) 0.497(5) 0.169(5) 0.353(1) 0.2701 Uij 0.5
C(20) 0.514(3) 0.087(3) 0.312(1) 0.2701 Uij 0.5
C(21) 0.433(3) -0.012(3) 0.306(1) 0.2701 Uij 0.5
C(22) 0.448(4) -0.086(3) 0.269(2) 0.2701 Uij 0.5
C(23) 0.545(5) -0.060(4) 0.237(1) 0.2701 Uij 0.5
C(24) 0.626(4) 0.040(4) 0.242(1) 0.2701 Uij 0.5
C(25) 0.611(3) 0.113(3) 0.280(1) 0.2701 Uij 0.5
H(1) 1.3486 0.3610 0.1772 0.0781 Uij ?
H(2) 1.2008 0.3781 0.1894 0.0781 Uij ?
H(3) 1.4604 0.1714 0.1627 0.0510 Uij ?
H(4) 1.4002 0.0447 0.1686 0.0510 Uij ?
H(5) 1.3339 0.2863 0.0557 0.0699 Uij ?
H(6) 1.4273 0.3108 0.0960 0.0699 Uij ?
H(7) 0.666(4) 0.181(4) 0.284(2) 0.3208 Uij 0.5
H(8) 0.692(5) 0.057(6) 0.221(2) 0.3208 Uij 0.5
H(9) 0.555(7) -0.110(5) 0.211(2) 0.3208 Uij 0.5
H(10) 0.393(5) -0.154(3) 0.265(2) 0.3208 Uij 0.5
H(11) 0.367(4) -0.030(5) 0.328(2) 0.3208 Uij 0.5
H(12) 0.5844 0.1778 0.3642 0.3355 Uij 0.5
H(13) 0.4630 0.2410 0.3430 0.3355 Uij 0.5
H(14) 0.4430 0.1309 0.3740 0.3355 Uij 0.5

loop_
_atom_type_symbol
_atom_type_oxidation_number
_atom_type_number_in_cell
_atom_type_scat_dispersion_real
_atom_type_scat_dispersion_imag
_atom_type_scat_source
Os 0 24 -1.216 7.603 'International Tables'
C 0 86 0.003 0.002 'International Tables'
O 0 60 0.011 0.006 'International Tables'
S 0 12 0.125 0.123 'International Tables'
H 0 40 0.000 0.000 'International Tables'

loop_
_geom_angle_atom_site_label_1
_geom_angle_atom_site_label_2
_geom_angle_atom_site_label_3
_geom_angle
_geom_angle_publ_flag
Os(2) Os(1) Os(3) 61.88(6) yes
Os(2) Os(1) Os(4) 60.21(6) yes
Os(2) Os(1) S(1) 95.0(3) yes
Os(2) Os(1) C(1) 113(1) yes
Os(2) Os(1) C(2) 150(1) yes
Os(3) Os(1) Os(4) 58.66(6) yes
Os(3) Os(1) S(1) 150.4(3) yes
Os(3) Os(1) C(1) 114(1) yes
Os(3) Os(1) C(2) 99(1) yes
Os(4) Os(1) S(1) 94.6(3) yes
Os(4) Os(1) C(1) 171(1) yes
Os(4) Os(1) C(2) 90(1) yes
S(1) Os(1) C(1) 90(1) yes
S(1) Os(1) C(2) 92(1) yes
C(1) Os(1) C(2) 95(2) yes
Os(1) Os(2) Os(3) 58.14(6) yes
Os(1) Os(2) Os(4) 60.66(6) yes
Os(1) Os(2) Os(5) 111.34(8) yes
Os(1) Os(2) S(2) 92.3(3) yes
Os(1) Os(2) C(3) 149(1) yes
Os(1) Os(2) C(4) 69(1) yes
Os(1) Os(2) C(10) 132(1) yes
Os(3) Os(2) Os(4) 57.64(6) yes
Os(3) Os(2) Os(5) 60.79(7) yes
Os(3) Os(2) S(2) 146.6(3) yes
Os(3) Os(2) C(3) 121(1) yes
Os(3) Os(2) C(4) 90(1) yes
Os(3) Os(2) C(10) 103(1) yes
Os(4) Os(2) Os(5) 62.15(7) yes
Os(4) Os(2) S(2) 95.9(3) yes
Os(4) Os(2) C(3) 148(1) yes
Os(4) Os(2) C(4) 129(1) yes
Os(4) Os(2) C(10) 72(1) yes
Os(5) Os(2) S(2) 128.2(4) yes
Os(5) Os(2) C(3) 89(1) yes
Os(5) Os(2) C(4) 138(1) yes
Os(5) Os(2) C(10) 45(1) yes
S(2) Os(2) C(3) 92(1) yes
S(2) Os(2) C(4) 92(1) yes
S(2) Os(2) C(10) 84(1) yes
C(3) Os(2) C(4) 80(1) yes
C(3) Os(2) C(10) 78(1) yes
C(4) Os(2) C(10) 158(1) yes
Os(1) Os(3) Os(2) 59.98(6) yes
Os(1) Os(3) Os(4) 62.43(6) yes
Os(1) Os(3) Os(5) 109.11(8) yes
Os(1) Os(3) Os(6) 119.42(8) yes
Os(1) Os(3) C(5) 151(1) yes
Os(1) Os(3) C(6) 71(2) yes
Os(1) Os(3) C(7) 95(1) yes
Os(2) Os(3) Os(4) 60.79(6) yes
Os(2) Os(3) Os(5) 56.38(6) yes
Os(2) Os(3) Os(6) 105.06(8) yes
Os(2) Os(3) C(5) 110(1) yes
Os(2) Os(3) C(6) 88(2) yes
Os(2) Os(3) C(7) 154(1) yes
Os(4) Os(3) Os(5) 61.75(7) yes
Os(4) Os(3) Os(6) 60.29(7) yes
Os(4) Os(3) C(5) 139(1) yes
Os(4) Os(3) C(6) 132(2) yes
Os(4) Os(3) C(7) 102(1) yes
Os(5) Os(3) Os(6) 57.12(6) yes
Os(5) Os(3) C(5) 79(1) yes
Os(5) Os(3) C(6) 130(2) yes
Os(5) Os(3) C(7) 135(1) yes
Os(6) Os(3) C(5) 88(1) yes
Os(6) Os(3) C(6) 166(2) yes
Os(6) Os(3) C(7) 78(1) yes
C(5) Os(3) C(6) 82(2) yes
C(5) Os(3) C(7) 95(2) yes
C(6) Os(3) C(7) 91(2) yes
Os(1) Os(4) Os(2) 59.14(6) yes
Os(1) Os(4) Os(3) 58.91(5) yes
Os(1) Os(4) Os(5) 105.22(8) yes
Os(1) Os(4) Os(6) 117.85(8) yes
Os(1) Os(4) S(3) 90.1(3) yes
Os(1) Os(4) C(8) 73(2) yes
Os(1) Os(4) C(9) 170(1) yes
Os(2) Os(4) Os(3) 61.56(6) yes
Os(2) Os(4) Os(5) 56.14(6) yes
Os(2) Os(4) Os(6) 106.97(8) yes
Os(2) Os(4) S(3) 89.7(3) yes
Os(2) Os(4) C(8) 132(2) yes
Os(2) Os(4) C(9) 124(1) yes
Os(3) Os(4) Os(5) 60.14(7) yes
Os(3) Os(4) Os(6) 62.14(7) yes
Os(3) Os(4) S(3) 145.1(3) yes
Os(3) Os(4) C(8) 89(1) yes
Os(3) Os(4) C(9) 130(1) yes
Os(5) Os(4) Os(6) 57.21(6) yes
Os(5) Os(4) S(3) 121.6(3) yes
Os(5) Os(4) C(8) 141(1) yes
Os(5) Os(4) C(9) 83(1) yes
Os(6) Os(4) S(3) 151.8(3) yes
Os(6) Os(4) C(8) 88(2) yes
Os(6) Os(4) C(9) 70(1) yes
S(3) Os(4) C(8) 96(1) yes
S(3) Os(4) C(9) 80(1) yes
C(8) Os(4) C(9) 102(2) yes
Os(2) Os(5) Os(3) 62.83(7) yes
Os(2) Os(5) Os(4) 61.71(7) yes
Os(2) Os(5) Os(6) 115.14(8) yes
Os(2) Os(5) C(10) 59(1) yes
Os(2) Os(5) C(11) 109(1) yes
Os(2) Os(5) C(12) 148(1) yes
Os(3) Os(5) Os(4) 58.11(6) yes
Os(3) Os(5) Os(6) 62.77(7) yes
Os(3) Os(5) C(10) 118(1) yes
Os(3) Os(5) C(11) 106(1) yes
Os(3) Os(5) C(12) 142(1) yes
Os(4) Os(5) Os(6) 60.97(7) yes
Os(4) Os(5) C(10) 77(1) yes
Os(4) Os(5) C(11) 164(1) yes
Os(4) Os(5) C(12) 110(1) yes
Os(6) Os(5) C(10) 129(1) yes
Os(6) Os(5) C(11) 117(1) yes
Os(6) Os(5) C(12) 80(1) yes
C(10) Os(5) C(11) 110(1) yes
C(10) Os(5) C(12) 89(2) yes
C(11) Os(5) C(12) 83(2) yes
Os(3) Os(6) Os(4) 57.57(6) yes
Os(3) Os(6) Os(5) 60.11(7) yes
Os(3) Os(6) C(13) 100(1) yes
Os(3) Os(6) C(14) 98(1) yes
Os(3) Os(6) C(15) 161(1) yes
Os(4) Os(6) Os(5) 61.82(7) yes
Os(4) Os(6) C(13) 97(1) yes
Os(4) Os(6) C(14) 153(1) yes
Os(4) Os(6) C(15) 110(1) yes
Os(5) Os(6) C(13) 156(1) yes
Os(5) Os(6) C(14) 96(1) yes
Os(5) Os(6) C(15) 102(1) yes
C(13) Os(6) C(14) 100(1) yes
C(13) Os(6) C(15) 94(2) yes
C(14) Os(6) C(15) 88(2) yes
Os(1) S(1) C(16) 105(1) yes
Os(1) S(1) C(18) 107(1) yes
C(16) S(1) C(18) 100(2) yes
Os(2) S(2) C(16) 108(1) yes
Os(2) S(2) C(17) 107(1) yes
C(16) S(2) C(17) 97(2) yes
Os(4) S(3) C(17) 112(1) yes
Os(4) S(3) C(18) 107(1) yes
C(17) S(3) C(18) 98(1) yes
Os(1) C(1) O(1) 169(5) yes
Os(1) C(2) O(2) 158(4) yes
Os(2) C(3) O(3) 171(3) yes
Os(2) C(4) O(4) 175(3) yes
Os(3) C(5) O(5) 167(4) yes
Os(3) C(6) O(6) 166(6) yes
Os(3) C(7) O(7) 173(3) yes
Os(4) C(8) O(8) 152(4) yes
Os(4) C(9) O(9) 170(3) yes
Os(2) C(10) Os(5) 75(1) yes
Os(2) C(10) O(10) 129(4) yes
Os(5) C(10) O(10) 155(4) yes
Os(5) C(11) O(11) 173(3) yes
Os(5) C(12) O(12) 173(5) yes
Os(6) C(13) O(13) 170(3) yes
Os(6) C(14) O(14) 170(4) yes
Os(6) C(15) O(15) 163(5) yes
S(1) C(16) S(2) 119(2) yes
S(2) C(17) S(3) 117(2) yes
S(1) C(18) S(3) 117(2) yes
C(21) C(20) C(25) 120(3) yes
C(21) C(20) C(19) 119(3) yes
C(25) C(20) C(19) 120(3) yes
C(20) C(21) C(22) 119(3) yes
C(21) C(22) C(23) 120(3) yes
C(22) C(23) C(24) 120(3) yes
C(23) C(24) C(25) 119(3) yes
C(20) C(25) C(24) 120(3) yes

loop_
_geom_bond_atom_site_label_1
_geom_bond_atom_site_label_2
_geom_bond_distance
_geom_bond_publ_flag
Os(1) Os(2) 2.793(3) yes
Os(1) Os(3) 2.740(2) yes
Os(1) Os(4) 2.836(2) yes
Os(1) S(1) 2.38(1) yes
Os(1) C(1) 1.91(6) yes
Os(1) C(2) 1.77(4) yes
Os(2) Os(3) 2.845(3) yes
Os(2) Os(4) 2.824(3) yes
Os(2) Os(5) 2.663(3) yes
Os(2) S(2) 2.42(1) yes
Os(2) C(3) 1.91(5) yes
Os(2) C(4) 1.79(5) yes
Os(2) C(10) 2.37(5) yes
Os(3) Os(4) 2.733(3) yes
Os(3) Os(5) 2.791(3) yes
Os(3) Os(6) 2.863(3) yes
Os(3) C(5) 1.77(6) yes
Os(3) C(6) 2.05(7) yes
Os(3) C(7) 1.86(4) yes
Os(4) Os(5) 2.835(3) yes
Os(4) Os(6) 2.812(3) yes
Os(4) S(3) 2.43(1) yes
Os(4) C(8) 1.70(7) yes
Os(4) C(9) 1.81(5) yes
Os(5) Os(6) 2.704(3) yes
Os(5) C(10) 1.96(6) yes
Os(5) C(11) 1.77(4) yes
Os(5) C(12) 1.86(6) yes
Os(6) C(13) 1.84(4) yes
Os(6) C(14) 1.93(4) yes
Os(6) C(15) 2.07(6) yes
S(1) C(16) 1.84(5) yes
S(1) C(18) 1.72(5) yes
S(2) C(16) 1.76(4) yes
S(2) C(17) 1.79(4) yes
S(3) C(17) 1.80(4) yes
S(3) C(18) 1.83(4) yes
O(1) C(1) 1.11(7) yes
O(2) C(2) 1.27(6) yes
O(3) C(3) 1.11(6) yes
O(4) C(4) 1.28(6) yes
O(5) C(5) 1.24(7) yes
O(6) C(6) 1.04(8) yes
O(7) C(7) 1.13(5) yes
O(8) C(8) 1.43(8) yes
O(9) C(9) 1.24(6) yes
O(10) C(10) 1.13(7) yes
O(11) C(11) 1.27(6) yes
O(12) C(12) 1.14(7) yes
O(13) C(13) 1.19(5) yes
O(14) C(14) 1.09(5) yes
O(15) C(15) 0.95(7) yes
C(20) C(21) 1.39(5) yes
C(20) C(25) 1.39(5) yes
C(20) C(19) 1.54(6) yes
C(21) C(22) 1.39(6) yes
C(22) C(23) 1.39(6) yes
C(23) C(24) 1.39(6) yes
C(24) C(25) 1.39(6) yes
